data_2103789
loop_
_publ_author_name
'Clemente, Dore Augusto'
'Marzotto, Armando'

_publ_section_title
;
 22 Space-group changes
;
_journal_issue 1
_journal_name_full 'Acta Crystallographica Section B'
_journal_page_first 43
_journal_page_last 50
_journal_paper_doi 10.1107/S0108768102022668
_journal_volume 59
_journal_year 2003
_chemical_formula_moiety 'C22 H26 N2 O6'
_chemical_formula_sum 'C22 H26 N2 O6'
_chemical_formula_weight 414.45
_chemical_name_systematic
;(1$2!,8$2!-Dihydroxy-1,8(1,3)-dibenzena-1,6-diaza-9,12,15,18-tetraoxacyclooctade
 caphane-2,6-diene)
;
_space_group_IT_number 19
_symmetry_space_group_name_Hall 'P 2ac 2ab'
_symmetry_space_group_name_H-M 'P 21 21 21'
_atom_sites_solution_hydrogens geom
_atom_sites_solution_primary direct
_atom_sites_solution_secondary difmap
_cell_angle_alpha 90.00
_cell_angle_beta 90.00
_cell_angle_gamma 90.00
_cell_formula_units_Z 4
_cell_length_a 12.148(2)
_cell_length_b 8.251(2)
_cell_length_c 21.690(2)
_cell_measurement_temperature 293(2)
_cell_volume 2174.1(7)
_computing_structure_refinement 'SHELXL-97 (Sheldrick, 1997)'
_computing_structure_solution 'SHELXS-97 (Sheldrick, 1990)'
_diffrn_ambient_temperature 293(2)
_diffrn_measured_fraction_theta_full 0.395
_diffrn_measured_fraction_theta_max 0.395
_diffrn_radiation_monochromator graphite
_diffrn_radiation_source 'fine-focus sealed tube'
_diffrn_radiation_type MoK\a
_diffrn_radiation_wavelength 0.71070
_diffrn_reflns_av_R_equivalents 0.0222
_diffrn_reflns_av_sigmaI/netI 0.0848
_diffrn_reflns_limit_h_max 10
_diffrn_reflns_limit_h_min -10
_diffrn_reflns_limit_k_max 8
_diffrn_reflns_limit_k_min -8
_diffrn_reflns_limit_l_max 14
_diffrn_reflns_limit_l_min -14
_diffrn_reflns_number 10320
_diffrn_reflns_theta_full 30.45
_diffrn_reflns_theta_max 30.45
_diffrn_reflns_theta_min 1.88
_exptl_absorpt_coefficient_mu 0.093
_exptl_crystal_density_diffrn 1.266
_exptl_crystal_density_method 'not measured'
_exptl_crystal_F_000 880
_refine_diff_density_max 0.066
_refine_diff_density_min -0.288
_refine_ls_abs_structure_details 'Flack H D (1983), Acta Cryst. A39, 876-881'
_refine_ls_abs_structure_Flack 0.0(7)
_refine_ls_extinction_method none
_refine_ls_goodness_of_fit_ref 0.509
_refine_ls_hydrogen_treatment mixed
_refine_ls_matrix_type full
_refine_ls_number_parameters 217
_refine_ls_number_reflns 2588
_refine_ls_number_restraints 0
_refine_ls_restrained_S_all 0.509
_refine_ls_R_factor_all 0.0189
_refine_ls_R_factor_gt 0.0185
_refine_ls_shift/su_max 9.439
_refine_ls_shift/su_mean 0.043
_refine_ls_structure_factor_coef Fsqd
_refine_ls_weighting_details 'calc w=1/[\s^2^(Fo^2^)+(0.1000P)^2^+0.0000P] where P=(Fo^2^+2Fc^2^)/3'
_refine_ls_weighting_scheme calc
_refine_ls_wR_factor_gt 0.0724
_refine_ls_wR_factor_ref 0.0805
_reflns_number_gt 2565
_reflns_number_total 2588
_reflns_threshold_expression >2sigma(I)
_cod_data_source_file an0613.cif
_cod_data_source_block nohned01
_cod_database_code 2103789

loop_
_symmetry_equiv_pos_as_xyz
'x, y, z'
'-x+1/2, -y, z+1/2'
'x+1/2, -y+1/2, -z'
'-x, y+1/2, -z+1/2'

loop_
_atom_site_label
_atom_site_fract_x
_atom_site_fract_y
_atom_site_fract_z
_atom_site_U_iso_or_equiv
_atom_site_adp_type
_atom_site_calc_flag
_atom_site_occupancy
_atom_site_type_symbol
O1 0.48390(8) 0.01970(12) 0.07450(6) 0.0200(2) Uiso d 1 O
O2 0.49260(9) -0.11210(11) -0.09210(6) 0.0200(2) Uiso d 1 O
O3 0.64640(9) 0.02470(11) -0.16880(6) 0.0200(2) Uiso d 1 O
O4 0.81450(9) 0.02870(12) -0.07080(6) 0.0200(2) Uiso d 1 O
O5 0.86010(9) 0.05030(12) 0.06020(6) 0.0200(2) Uiso d 1 O
O6 0.67050(9) 0.04680(12) 0.13530(6) 0.0200(3) Uiso d 1 O
C1 0.60720(15) -0.14240(16) 0.21400(9) 0.0200(3) Uiso d 1 C
H1 0.6733(16) -0.135(2) 0.2359(9) 0.020(5) Uiso d 1 H
C2 0.52340(13) -0.24270(17) 0.23510(10) 0.0200(3) Uiso d 1 C
H2 0.5334(15) -0.302(2) 0.2712(9) 0.020(4) Uiso d 1 H
C3 0.42550(14) -0.25450(17) 0.20230(9) 0.0200(3) Uiso d 1 C
H3 0.3697(14) -0.322(2) 0.2164(8) 0.020(4) Uiso d 1 H
C4 0.41140(12) -0.16610(17) 0.14830(9) 0.0200(3) Uiso d 1 C
C5 0.49520(13) -0.06580(17) 0.12720(9) 0.0200(3) Uiso d 1 C
C6 0.59320(13) -0.05400(17) 0.16000(9) 0.0200(3) Uiso d 1 C
C7 0.30960(13) -0.18270(18) 0.11430(9) 0.0200(3) Uiso d 1 C
H4 0.2553(15) -0.2519(19) 0.1292(9) 0.020(4) Uiso d 1 H
N1 0.29210(11) -0.10370(14) 0.06340(7) 0.0200(3) Uiso d 1 N
C8 0.18920(14) -0.12110(17) 0.02990(9) 0.0200(3) Uiso d 1 C
H5 0.1639(13) -0.014(2) 0.0176(9) 0.020(4) Uiso d 1 H
H6 0.1343(14) -0.167(2) 0.0573(9) 0.020(4) Uiso d 1 H
C9 0.19760(14) -0.22340(17) -0.02510(9) 0.0200(3) Uiso d 1 C
H7 0.1279(14) -0.223(2) -0.0469(9) 0.020(4) Uiso d 1 H
H8 0.2134(14) -0.334(2) -0.0129(9) 0.020(4) Uiso d 1 H
N2 0.28830(11) -0.16210(14) -0.06770(7) 0.0200(3) Uiso d 1 N
C10 0.26340(15) -0.10710(16) -0.11960(9) 0.0200(3) Uiso d 1 C
H9 0.1897(15) -0.103(2) -0.1313(8) 0.020(4) Uiso d 1 H
C11 0.31490(14) 0.01820(16) -0.21840(8) 0.0200(3) Uiso d 1 C
H10 0.2411(15) 0.017(2) -0.2296(8) 0.020(4) Uiso d 1 H
C12 0.39270(14) 0.08580(17) -0.25770(10) 0.0200(3) Uiso d 1 C
H11 0.3709(14) 0.130(2) -0.2951(9) 0.020(5) Uiso d 1 H
C13 0.50330(14) 0.08720(16) -0.24110(10) 0.0200(3) Uiso d 1 C
H12 0.5553(15) 0.1324(19) -0.2673(9) 0.020(4) Uiso d 1 H
C14 0.53590(13) 0.02070(17) -0.18500(9) 0.0200(3) Uiso d 1 C
C15 0.45810(12) -0.04700(17) -0.14580(9) 0.0200(3) Uiso d 1 C
C16 0.34760(13) -0.04830(16) -0.16250(9) 0.0200(3) Uiso d 1 C
C17 0.67020(14) 0.15330(16) -0.12810(10) 0.0200(3) Uiso d 1 C
H13 0.6266(15) 0.141(2) -0.0909(9) 0.020(5) Uiso d 1 H
H14 0.6502(14) 0.255(2) -0.1473(9) 0.020(5) Uiso d 1 H
C18 0.79020(14) 0.15600(17) -0.11150(10) 0.0200(4) Uiso d 1 C
H15 0.8343(15) 0.1452(19) -0.1486(9) 0.020(4) Uiso d 1 H
H16 0.8083(14) 0.259(2) -0.0923(9) 0.020(4) Uiso d 1 H
C19 0.92040(13) 0.03910(18) -0.04390(9) 0.0200(3) Uiso d 1 C
H17 0.9703(14) 0.090(2) -0.0731(9) 0.020(4) Uiso d 1 H
H18 0.9473(13) -0.070(2) -0.0358(9) 0.020(4) Uiso d 1 H
C20 0.92250(14) 0.13510(17) 0.01590(9) 0.0200(3) Uiso d 1 C
H19 0.9976(16) 0.1479(19) 0.0301(9) 0.020(4) Uiso d 1 H
H20 0.8913(14) 0.242(2) 0.0093(9) 0.020(4) Uiso d 1 H
C21 0.85170(14) 0.13710(17) 0.11730(9) 0.0200(3) Uiso d 1 C
H21 0.8200(14) 0.244(2) 0.1105(9) 0.020(4) Uiso d 1 H
H22 0.9240(15) 0.1507(19) 0.1357(8) 0.020(5) Uiso d 1 H
C22 0.78060(13) 0.04180(17) 0.15860(10) 0.0200(3) Uiso d 1 C
H23 0.8062(14) -0.070(2) 0.1602(9) 0.020(4) Uiso d 1 H
H24 0.7828(14) 0.086(2) 0.1999(9) 0.020(4) Uiso d 1 H

loop_
_atom_type_symbol
_atom_type_description
_atom_type_scat_dispersion_real
_atom_type_scat_dispersion_imag
_atom_type_scat_source
O O 0.0106 0.0060 'International Tables Vol C Tables 4.2.6.8 and 6.1.1.4'
N N 0.0061 0.0033 'International Tables Vol C Tables 4.2.6.8 and 6.1.1.4'
C C 0.0033 0.0016 'International Tables Vol C Tables 4.2.6.8 and 6.1.1.4'
H H 0.0000 0.0000 'International Tables Vol C Tables 4.2.6.8 and 6.1.1.4'

loop_
_geom_angle_atom_site_label_1
_geom_angle_atom_site_label_2
_geom_angle_atom_site_label_3
_geom_angle
C14 O3 C17 112.00(12)
C18 O4 C19 113.90(12)
C20 O5 C21 112.27(12)
C6 O6 C22 119.17(13)
C2 C1 C6 120.02(17)
C3 C2 C1 120.02(18)
C2 C3 C4 120.01(15)
C5 C4 C3 119.98(16)
C5 C4 C7 120.99(16)
C3 C4 C7 119.02(14)
O1 C5 C4 121.03(15)
O1 C5 C6 118.93(14)
C4 C5 C6 120.04(17)
O6 C6 C1 124.51(16)
O6 C6 C5 115.55(16)
C1 C6 C5 119.94(15)
N1 C7 C4 121.70(14)
C7 N1 C8 121.06(13)
N1 C8 C9 113.84(13)
C8 C9 N2 110.66(13)
C10 N2 C9 119.41(14)
N2 C10 C16 121.52(16)
C16 C11 C12 119.97(17)
C11 C12 C13 120.1(2)
C12 C13 C14 119.85(18)
O3 C14 C15 120.85(16)
O3 C14 C13 119.14(15)
C15 C14 C13 120.00(16)
O2 C15 C14 118.51(15)
O2 C15 C16 121.44(15)
C14 C15 C16 120.05(17)
C11 C16 C15 120.03(15)
C11 C16 C10 119.04(15)
C15 C16 C10 120.73(17)
O3 C17 C18 111.12(14)
O4 C18 C17 110.11(14)
O4 C19 C20 113.49(13)
O5 C20 C19 108.30(13)
O5 C21 C22 107.49(13)
O6 C22 C21 108.56(14)

loop_
_geom_bond_atom_site_label_1
_geom_bond_atom_site_label_2
_geom_bond_distance
O1 C5 1.350(2)
O2 C15 1.349(2)
O3 C14 1.388(2)
O3 C17 1.4102(19)
O4 C18 1.403(2)
O4 C19 1.415(2)
O5 C20 1.410(2)
O5 C21 1.434(2)
O6 C6 1.3640(18)
O6 C22 1.430(2)
C1 C2 1.389(2)
C1 C6 1.390(2)
C2 C3 1.389(3)
C3 C4 1.390(2)
C4 C5 1.389(2)
C4 C7 1.446(2)
C5 C6 1.390(2)
C7 N1 1.300(2)
N1 C8 1.453(2)
C8 C9 1.465(2)
C9 N2 1.524(2)
N2 C10 1.251(2)
C10 C16 1.465(2)
C11 C16 1.389(3)
C11 C12 1.390(2)
C12 C13 1.391(3)
C13 C14 1.392(3)
C14 C15 1.389(2)
C15 C16 1.390(2)
C17 C18 1.502(3)
C19 C20 1.520(3)
C21 C22 1.472(2)

loop_
_cod_related_entry_id
_cod_related_entry_database
_cod_related_entry_code
1 ChemSpider 30654505
